data_1557263
loop_
_publ_author_name
'Groves, Alistair'
'Sun, Jinwei'
'Parke, Hal R. I.'
'Callingham, Michael'
'Argent, Stephen P.'
'Taylor, Laurence J.'
'Lam, Hon Wai'

_publ_section_title
;
 Catalytic enantioselective arylative cyclizations of alkynyl
 1,3-diketones by 1,4-rhodium(i) migration
;
_journal_issue 10
_journal_name_full 'Chemical Science'
_journal_page_first 2759
_journal_page_last 2764
_journal_paper_doi 10.1039/C9SC06309A
_journal_volume 11
_journal_year 2020
_chemical_absolute_configuration ad
_chemical_formula_moiety 'C22 H22 O2'
_chemical_formula_sum 'C22 H22 O2'
_chemical_formula_weight 318.39
_space_group_crystal_system orthorhombic
_space_group_IT_number 19
_space_group_name_Hall 'P 2ac 2ab'
_space_group_name_H-M_alt 'P 21 21 21'
_atom_sites_solution_hydrogens mixed
_atom_sites_solution_primary dual
_atom_sites_solution_secondary difmap
_audit_creation_date 2019-07-17
_audit_creation_method
;
Olex2 1.2
(compiled 2018.05.29 svn.r3508 for OlexSys, GUI svn.r5506)
;
_audit_update_record
;
2019-10-17 deposited with the CCDC.	2020-02-06 downloaded from the CCDC.
;
_cell_angle_alpha 90
_cell_angle_beta 90
_cell_angle_gamma 90
_cell_formula_units_Z 4
_cell_length_a 9.5439(2)
_cell_length_b 10.5734(2)
_cell_length_c 17.3218(3)
_cell_measurement_reflns_used 14650
_cell_measurement_temperature 120(2)
_cell_measurement_theta_max 77.2300
_cell_measurement_theta_min 4.6370
_cell_volume 1747.97(6)
_computing_cell_refinement 'CrysAlisPro 1.171.39.46 (Rigaku OD, 2018)'
_computing_data_collection 'CrysAlisPro 1.171.39.46 (Rigaku OD, 2018)'
_computing_data_reduction 'CrysAlisPro 1.171.39.46 (Rigaku OD, 2018)'
_computing_molecular_graphics 'Olex2 (Dolomanov et al., 2009)'
_computing_publication_material 'Olex2 (Dolomanov et al., 2009)'
_computing_structure_refinement 'ShelXL (Sheldrick, 2015)'
_computing_structure_solution 'ShelXT (Sheldrick, 2015)'
_diffrn_ambient_environment 'N2 gas'
_diffrn_ambient_temperature 120(2)
_diffrn_crystal_treatment 'flash frozen in gaseous N2'
_diffrn_detector 'Hybrid Pixel Array Detector'
_diffrn_detector_type 'PILATUS3 R 200K Hybrid Pixel Array Detector'
_diffrn_measured_fraction_theta_full 0.999
_diffrn_measured_fraction_theta_max 0.985
_diffrn_measurement_details
;
List of Runs (angles in degrees, time in seconds):

  # Type    Start    End  Width  t~exp~   \w     \q     \k     \f   Frames
#--------------------------------------------------------------------------
  1  \w    -33.00  33.00   0.50    1.00    --    0.00 -82.00 120.00  132
  2  \w    -33.00  33.00   0.50    1.00    --    0.00 -82.00  60.00  132
  3  \w    -33.00  33.00   0.50    1.00    --    0.00 -82.00   0.00  132
  4  \w     13.00 129.00   0.50    4.00    --  102.40 -61.00-180.00  232
  5  \w     13.00  69.00   0.50    4.00    --  102.40 -30.00  30.00  112
  6  \w     13.00  69.00   0.50    4.00    --  102.40 -30.00   0.00  112
  7  \w     13.00  69.00   0.50    4.00    --  102.40 -30.00  60.00  112
  8  \w     13.00  77.00   0.50    4.00    --  102.40 -45.00 -60.00  128
  9  \w     13.00 136.00   0.50    4.00    --  102.40 -82.00-150.00  246
 10  \w     80.00 192.00   0.50    4.00    --  102.40  77.00  30.00  224
 11  \w     13.00  77.00   0.50    4.00    --  102.40 -45.00 150.00  128
 12  \w     65.00 192.00   0.50    4.00    --  102.40  15.00 -90.00  254
 13  \w     13.00 192.00   0.50    4.00    --  102.40   0.00-120.00  358
 14  \w    -33.00  33.00   0.50    1.00    --    0.00 -82.00-120.00  132
 15  \w    -33.00  33.00   0.50    1.00    --    0.00 -82.00 -60.00  132
 16  \w     78.00 192.00   0.50    4.00    --  102.40  30.00   0.00  228
 17  \w     13.00  81.00   0.50    4.00    --  102.40 -82.00  30.00  136
;
_diffrn_measurement_device '\k-geometry diffractometer'
_diffrn_measurement_device_type 'XtalLAB PRO MM007, PILATUS3 R 200K'
_diffrn_measurement_method '\w scans'
_diffrn_measurement_specimen_support 'MiTeGen micromount'
_diffrn_orient_matrix_type 'CrysAlisPro convention (1999,Acta A55,543-557)'
_diffrn_orient_matrix_UB_11 -0.0628039000
_diffrn_orient_matrix_UB_12 -0.0388046000
_diffrn_orient_matrix_UB_13 -0.0783831000
_diffrn_orient_matrix_UB_21 -0.1232541000
_diffrn_orient_matrix_UB_22 -0.0645001000
_diffrn_orient_matrix_UB_23 0.0418290000
_diffrn_orient_matrix_UB_31 -0.0829352000
_diffrn_orient_matrix_UB_32 0.1249774000
_diffrn_orient_matrix_UB_33 -0.0027808000
_diffrn_radiation_monochromator mirror
_diffrn_radiation_probe x-ray
_diffrn_radiation_type CuK\a
_diffrn_radiation_wavelength 1.54184
_diffrn_reflns_av_R_equivalents 0.0971
_diffrn_reflns_av_unetI/netI 0.0411
_diffrn_reflns_Laue_measured_fraction_full 0.999
_diffrn_reflns_Laue_measured_fraction_max 0.985
_diffrn_reflns_limit_h_max 11
_diffrn_reflns_limit_h_min -11
_diffrn_reflns_limit_k_max 13
_diffrn_reflns_limit_k_min -10
_diffrn_reflns_limit_l_max 21
_diffrn_reflns_limit_l_min -21
_diffrn_reflns_number 15494
_diffrn_reflns_point_group_measured_fraction_full 1.000
_diffrn_reflns_point_group_measured_fraction_max 0.974
_diffrn_reflns_theta_full 67.684
_diffrn_reflns_theta_max 77.788
_diffrn_reflns_theta_min 4.900
_diffrn_source 'rotating anode'
_diffrn_source_type 'MicroMax 007 HF'
_exptl_absorpt_coefficient_mu 0.595
_exptl_absorpt_correction_T_max 1.000
_exptl_absorpt_correction_T_min 0.644
_exptl_absorpt_correction_type gaussian
_exptl_absorpt_process_details
;
CrysAlisPro 1.171.39.46 (Rigaku Oxford Diffraction, 2018)
Numerical absorption correction based on gaussian integration over
			a multifaceted crystal model
Empirical absorption correction using spherical harmonics,
 implemented in SCALE3 ABSPACK scaling algorithm.
;
_exptl_crystal_colour colourless
_exptl_crystal_colour_primary colourless
_exptl_crystal_density_diffrn 1.210
_exptl_crystal_description block
_exptl_crystal_F_000 680
_exptl_crystal_recrystallization_method 'Re-crystallisation from solvent: pentane/dichloromethane'
_exptl_crystal_size_max 0.243
_exptl_crystal_size_mid 0.191
_exptl_crystal_size_min 0.143
_refine_diff_density_max 0.255
_refine_diff_density_min -0.336
_refine_diff_density_rms 0.067
_refine_ls_abs_structure_details
;
 Flack x determined using 1443 quotients [(I+)-(I-)]/[(I+)+(I-)]
 (Parsons, Flack and Wagner, Acta Cryst. B69 (2013) 249-259).
;
_refine_ls_abs_structure_Flack 0.04(14)
_refine_ls_extinction_method none
_refine_ls_goodness_of_fit_ref 1.132
_refine_ls_hydrogen_treatment mixed
_refine_ls_matrix_type full
_refine_ls_number_parameters 222
_refine_ls_number_reflns 3631
_refine_ls_number_restraints 1
_refine_ls_restrained_S_all 1.132
_refine_ls_R_factor_all 0.0511
_refine_ls_R_factor_gt 0.0499
_refine_ls_shift/su_max 0.000
_refine_ls_shift/su_mean 0.000
_refine_ls_structure_factor_coef Fsqd
_refine_ls_weighting_details 'w=1/[\s^2^(Fo^2^)+(0.0780P)^2^+0.4869P] where P=(Fo^2^+2Fc^2^)/3'
_refine_ls_weighting_scheme calc
_refine_ls_wR_factor_gt 0.1346
_refine_ls_wR_factor_ref 0.1384
_reflns_Friedel_coverage 0.728
_reflns_Friedel_fraction_full 1.000
_reflns_Friedel_fraction_max 0.960
_reflns_number_gt 3520
_reflns_number_total 3631
_reflns_threshold_expression 'I > 2\s(I)'
_cod_data_source_file c9sc06309a2.cif
_cod_data_source_block aghwlb
_cod_depositor_comments
;Adding full bibliography for 1557262--1557263.cif.

 Adding full bibliography for 1557262--1557263.cif.
;
_cod_database_code 1557263
_nottingham_internal_coll_name AGHWLB
_nottingham_internal_coll_number 17920
_nottingham_internal_coll_client AG/HWL
_nottingham_internal_coll_type custom
_nottingham_internal_coll_frame_method '\w scans'
_nottingham_internal_coll_frame_time '1.00, 4.00'
_nottingham_internal_coll_frame_width 0.50
_nottingham_internal_coll_user pczlt
_nottingham_internal_coll_date 11/09/2018
_nottingham_internal_coll_location NOTTS
_nottingham_internal_coll_instrument 'XtalLAB PRO, A00000876'
_nottingham_internal_process_date 12/09/2018
_nottingham_internal_process_user pczlt
_nottingham_internal_solution_date 17/07/2019
_nottingham_internal_solution_user pczspa
_nottingham_internal_refinement_date 17/07/2019
_nottingham_internal_refinement_user pczspa
_nottingham_internal_validation_date 17/07/2019
_nottingham_internal_validation_user pczspa
_shelx_shelxl_version_number 2018/3
_chemical_oxdiff_formula 'C22 H22 O2'
_chemical_oxdiff_usercomment 'AGHWLB #17920 Crystal mounted on Micromount in fomblin for AG/HWL'
_shelx_space_group_comment
;
The symmetry employed for this shelxl refinement is uniquely defined
by the following loop, which should always be used as a source of
symmetry information in preference to the above space-group names.
They are only intended as comments.
;
_shelx_estimated_absorpt_t_max 0.920
_shelx_estimated_absorpt_t_min 0.869
_reflns_odcompleteness_completeness 99.95
_reflns_odcompleteness_iscentric 1
_reflns_odcompleteness_theta 67.13
_olex2_refinement_description
;
1. Fixed Uiso
 At 1.2 times of:
  All C(H) groups, All C(H,H) groups
 At 1.5 times of:
  All C(H,H,H) groups, All O(H) groups
2. Restrained distances
 O2-H2
 0.82 with sigma of 0.02
3.a Secondary CH2 refined with riding coordinates:
 C7(H7A,H7B), C8(H8A,H8B), C9(H9A,H9B)
3.b Aromatic/amide H refined with riding coordinates:
 C13(H13), C16(H16), C17(H17), C18(H18), C20(H20), C21(H21), C22(H22),
 C23(H23), C24(H24)
3.c Idealised Me refined as rotating group:
 C4(H4A,H4B,H4C), C15(H15A,H15B,H15C)
;
_olex2_exptl_crystal_mounting_method 'in fomblin film on a micromount'
_olex2_submission_special_instructions 'No special instructions were received'
_oxdiff_exptl_absorpt_empirical_details
;
Empirical correction (ABSPACK) includes:
- Absorption correction using spherical harmonics
- Frame scaling
;
_oxdiff_exptl_absorpt_empirical_full_max 3.477
_oxdiff_exptl_absorpt_empirical_full_min 0.563

loop_
_space_group_symop_operation_xyz
'x, y, z'
'-x+1/2, -y, z+1/2'
'-x, y+1/2, -z+1/2'
'x+1/2, -y+1/2, -z'

loop_
_atom_site_label
_atom_site_type_symbol
_atom_site_fract_x
_atom_site_fract_y
_atom_site_fract_z
_atom_site_U_iso_or_equiv
_atom_site_adp_type
_atom_site_occupancy
_atom_site_site_symmetry_order
_atom_site_calc_flag
_atom_site_refinement_flags_posn
C1 C 0.4979(3) 0.7085(2) 0.63191(13) 0.0272(5) Uani 1 1 d .
O2 O 0.5947(2) 0.73352(19) 0.69288(10) 0.0346(4) Uani 1 1 d D
H2 H 0.563(4) 0.785(3) 0.726(2) 0.052 Uiso 1 1 d DR
C3 C 0.5295(3) 0.5732(2) 0.60520(13) 0.0254(5) Uani 1 1 d .
C4 C 0.6841(3) 0.5445(2) 0.59341(15) 0.0306(5) Uani 1 1 d .
H4A H 0.694813 0.457566 0.574686 0.046 Uiso 1 1 calc GR
H4B H 0.733852 0.554039 0.642547 0.046 Uiso 1 1 calc GR
H4C H 0.723197 0.603351 0.555398 0.046 Uiso 1 1 calc GR
C5 C 0.4642(3) 0.4968(3) 0.66964(13) 0.0302(5) Uani 1 1 d .
O6 O 0.5064(2) 0.39366(18) 0.69143(10) 0.0395(5) Uani 1 1 d .
C7 C 0.3424(3) 0.5687(3) 0.70411(16) 0.0385(6) Uani 1 1 d .
H7A H 0.352769 0.576052 0.760800 0.046 Uiso 1 1 calc R
H7B H 0.252682 0.525707 0.692548 0.046 Uiso 1 1 calc R
C8 C 0.3478(3) 0.6992(3) 0.66587(15) 0.0326(6) Uani 1 1 d .
H8A H 0.331269 0.766881 0.704279 0.039 Uiso 1 1 calc R
H8B H 0.276490 0.706005 0.624555 0.039 Uiso 1 1 calc R
C9 C 0.4460(2) 0.5464(2) 0.53013(13) 0.0257(5) Uani 1 1 d .
H9A H 0.459864 0.457317 0.514184 0.031 Uiso 1 1 calc R
H9B H 0.344746 0.559908 0.539392 0.031 Uiso 1 1 calc R
C10 C 0.4965(2) 0.6342(2) 0.46695(13) 0.0234(5) Uani 1 1 d .
C11 C 0.5106(2) 0.7683(2) 0.48941(13) 0.0250(5) Uani 1 1 d .
C12 C 0.5089(3) 0.8054(2) 0.56747(14) 0.0261(5) Uani 1 1 d .
C13 C 0.5133(3) 0.9336(2) 0.58677(16) 0.0349(6) Uani 1 1 d .
H13 H 0.510242 0.956844 0.639718 0.042 Uiso 1 1 calc R
C14 C 0.5219(3) 1.0281(2) 0.53149(18) 0.0388(6) Uani 1 1 d .
C15 C 0.5197(5) 1.1657(3) 0.5529(2) 0.0581(10) Uani 1 1 d .
H15A H 0.592722 1.210559 0.524051 0.087 Uiso 1 1 calc GR
H15B H 0.536913 1.174657 0.608371 0.087 Uiso 1 1 calc GR
H15C H 0.427896 1.201659 0.540136 0.087 Uiso 1 1 calc GR
C16 C 0.5292(3) 0.9903(2) 0.45413(17) 0.0351(6) Uani 1 1 d .
H16 H 0.539575 1.052539 0.414996 0.042 Uiso 1 1 calc R
C17 C 0.5217(3) 0.8648(2) 0.43368(15) 0.0298(5) Uani 1 1 d .
H17 H 0.524022 0.842624 0.380547 0.036 Uiso 1 1 calc R
C18 C 0.5323(2) 0.5917(2) 0.39664(14) 0.0270(5) Uani 1 1 d .
H18 H 0.574932 0.651855 0.363363 0.032 Uiso 1 1 calc R
C19 C 0.5140(3) 0.4642(2) 0.36455(12) 0.0268(5) Uani 1 1 d .
C20 C 0.6180(3) 0.4109(3) 0.31797(15) 0.0345(6) Uani 1 1 d .
H20 H 0.701533 0.457109 0.308324 0.041 Uiso 1 1 calc R
C21 C 0.6015(3) 0.2915(3) 0.28546(16) 0.0397(6) Uani 1 1 d .
H21 H 0.673693 0.256499 0.254343 0.048 Uiso 1 1 calc R
C22 C 0.4800(3) 0.2239(2) 0.29848(14) 0.0354(6) Uani 1 1 d .
H22 H 0.469291 0.141846 0.276994 0.043 Uiso 1 1 calc R
C23 C 0.3738(3) 0.2757(3) 0.34283(14) 0.0329(5) Uani 1 1 d .
H23 H 0.289910 0.229413 0.351296 0.040 Uiso 1 1 calc R
C24 C 0.3897(3) 0.3959(2) 0.37515(13) 0.0284(5) Uani 1 1 d .
H24 H 0.315626 0.431595 0.404568 0.034 Uiso 1 1 calc R

loop_
_atom_site_aniso_label
_atom_site_aniso_U_11
_atom_site_aniso_U_22
_atom_site_aniso_U_33
_atom_site_aniso_U_23
_atom_site_aniso_U_13
_atom_site_aniso_U_12
C1 0.0263(11) 0.0307(11) 0.0245(10) -0.0059(9) -0.0029(9) 0.0032(9)
O2 0.0346(10) 0.0407(10) 0.0287(9) -0.0109(8) -0.0091(7) 0.0075(8)
C3 0.0256(11) 0.0275(11) 0.0232(10) -0.0002(9) -0.0009(9) 0.0019(9)
C4 0.0293(12) 0.0322(13) 0.0302(12) 0.0023(10) -0.0004(9) 0.0079(10)
C5 0.0341(13) 0.0338(12) 0.0228(10) 0.0017(10) -0.0011(9) 0.0015(10)
O6 0.0558(12) 0.0332(10) 0.0294(8) 0.0070(7) 0.0059(9) 0.0050(9)
C7 0.0352(13) 0.0490(16) 0.0312(12) 0.0035(11) 0.0086(10) 0.0056(12)
C8 0.0300(12) 0.0376(14) 0.0302(12) -0.0052(10) 0.0018(10) 0.0083(10)
C9 0.0256(11) 0.0279(11) 0.0236(10) -0.0017(9) 0.0013(8) -0.0021(9)
C10 0.0207(10) 0.0246(10) 0.0249(10) 0.0015(8) -0.0020(9) -0.0004(9)
C11 0.0201(10) 0.0241(11) 0.0307(11) 0.0011(9) -0.0034(9) 0.0005(9)
C12 0.0231(11) 0.0219(11) 0.0334(11) -0.0045(9) -0.0074(9) 0.0026(9)
C13 0.0354(13) 0.0271(12) 0.0422(13) -0.0071(10) -0.0110(11) 0.0040(10)
C14 0.0357(14) 0.0252(12) 0.0555(16) -0.0024(11) -0.0167(13) 0.0031(11)
C15 0.070(2) 0.0279(14) 0.076(2) -0.0031(16) -0.028(2) 0.0032(15)
C16 0.0302(13) 0.0260(12) 0.0490(15) 0.0098(11) -0.0082(11) -0.0008(10)
C17 0.0255(11) 0.0287(12) 0.0353(12) 0.0039(10) -0.0021(10) -0.0007(10)
C18 0.0288(12) 0.0263(11) 0.0260(10) 0.0022(9) 0.0012(9) -0.0038(10)
C19 0.0323(12) 0.0278(11) 0.0203(9) 0.0020(8) 0.0005(9) -0.0010(10)
C20 0.0366(14) 0.0344(13) 0.0324(12) -0.0018(10) 0.0069(10) -0.0020(11)
C21 0.0483(16) 0.0386(14) 0.0323(13) -0.0041(11) 0.0077(12) 0.0078(12)
C22 0.0538(16) 0.0271(12) 0.0255(10) -0.0029(9) -0.0011(11) 0.0019(12)
C23 0.0394(14) 0.0306(12) 0.0288(11) -0.0005(10) -0.0039(10) -0.0040(11)
C24 0.0288(11) 0.0314(12) 0.0251(11) -0.0021(10) -0.0012(9) -0.0010(9)

loop_
_atom_type_symbol
_atom_type_description
_atom_type_scat_dispersion_real
_atom_type_scat_dispersion_imag
_atom_type_scat_source
C C 0.0181 0.0091 'International Tables Vol C Tables 4.2.6.8 and 6.1.1.4'
H H 0.0000 0.0000 'International Tables Vol C Tables 4.2.6.8 and 6.1.1.4'
O O 0.0492 0.0322 'International Tables Vol C Tables 4.2.6.8 and 6.1.1.4'

loop_
_exptl_crystal_face_index_h
_exptl_crystal_face_index_k
_exptl_crystal_face_index_l
_exptl_crystal_face_perp_dist
0 0 -11 0.0684
3 -6 0 0.1440
1 -1 11 0.1157
-6 2 1 0.0815
6 0 -1 0.0469
2 6 -1 0.0655
-5 -4 1 0.0994
-3 -6 1 0.1179
4 -1 8 0.0806
4 3 7 0.0724
0 7 3 0.0785
-4 -4 6 0.0985
-3 1 9 0.1147
-2 5 6 0.0796
-5 -4 4 0.0849
-6 1 4 0.0749
6 0 2 0.0460
2 6 2 0.0594

loop_
_geom_angle_atom_site_label_1
_geom_angle_atom_site_label_2
_geom_angle_atom_site_label_3
_geom_angle
O2 C1 C3 105.57(19)
O2 C1 C8 109.21(19)
O2 C1 C12 111.9(2)
C3 C1 C8 103.7(2)
C12 C1 C3 113.20(18)
C12 C1 C8 112.7(2)
C1 O2 H2 113(3)
C1 C3 C9 108.80(19)
C4 C3 C1 114.7(2)
C4 C3 C9 110.45(19)
C5 C3 C1 101.22(19)
C5 C3 C4 113.1(2)
C5 C3 C9 108.03(19)
C3 C4 H4A 109.5
C3 C4 H4B 109.5
C3 C4 H4C 109.5
H4A C4 H4B 109.5
H4A C4 H4C 109.5
H4B C4 H4C 109.5
O6 C5 C3 124.7(2)
O6 C5 C7 125.4(2)
C7 C5 C3 109.9(2)
C5 C7 H7A 110.8
C5 C7 H7B 110.8
C5 C7 C8 104.9(2)
H7A C7 H7B 108.8
C8 C7 H7A 110.8
C8 C7 H7B 110.8
C1 C8 H8A 110.8
C1 C8 H8B 110.8
C7 C8 C1 104.6(2)
C7 C8 H8A 110.8
C7 C8 H8B 110.8
H8A C8 H8B 108.9
C3 C9 H9A 109.8
C3 C9 H9B 109.8
H9A C9 H9B 108.3
C10 C9 C3 109.29(19)
C10 C9 H9A 109.8
C10 C9 H9B 109.8
C11 C10 C9 115.3(2)
C18 C10 C9 122.1(2)
C18 C10 C11 122.5(2)
C12 C11 C10 121.3(2)
C12 C11 C17 117.2(2)
C17 C11 C10 121.5(2)
C11 C12 C1 121.23(19)
C13 C12 C1 118.7(2)
C13 C12 C11 120.0(2)
C12 C13 H13 118.8
C14 C13 C12 122.4(3)
C14 C13 H13 118.8
C13 C14 C15 121.8(3)
C13 C14 C16 117.3(2)
C16 C14 C15 120.9(3)
C14 C15 H15A 109.5
C14 C15 H15B 109.5
C14 C15 H15C 109.5
H15A C15 H15B 109.5
H15A C15 H15C 109.5
H15B C15 H15C 109.5
C14 C16 H16 119.4
C17 C16 C14 121.3(3)
C17 C16 H16 119.4
C11 C17 H17 119.1
C16 C17 C11 121.8(3)
C16 C17 H17 119.1
C10 C18 H18 115.8
C10 C18 C19 128.3(2)
C19 C18 H18 115.8
C20 C19 C18 120.3(2)
C20 C19 C24 118.0(2)
C24 C19 C18 121.6(2)
C19 C20 H20 119.4
C21 C20 C19 121.3(3)
C21 C20 H20 119.4
C20 C21 H21 120.0
C22 C21 C20 119.9(3)
C22 C21 H21 120.0
C21 C22 H22 120.0
C21 C22 C23 120.1(2)
C23 C22 H22 120.0
C22 C23 H23 119.9
C22 C23 C24 120.2(2)
C24 C23 H23 119.9
C19 C24 H24 119.7
C23 C24 C19 120.6(2)
C23 C24 H24 119.7

loop_
_geom_bond_atom_site_label_1
_geom_bond_atom_site_label_2
_geom_bond_distance
C1 O2 1.428(3)
C1 C3 1.534(3)
C1 C8 1.552(4)
C1 C12 1.519(3)
O2 H2 0.84(2)
C3 C4 1.520(3)
C3 C5 1.512(3)
C3 C9 1.551(3)
C4 H4A 0.9800
C4 H4B 0.9800
C4 H4C 0.9800
C5 O6 1.222(3)
C5 C7 1.512(4)
C7 H7A 0.9900
C7 H7B 0.9900
C7 C8 1.531(4)
C8 H8A 0.9900
C8 H8B 0.9900
C9 H9A 0.9900
C9 H9B 0.9900
C9 C10 1.514(3)
C10 C11 1.477(3)
C10 C18 1.342(3)
C11 C12 1.408(3)
C11 C17 1.409(3)
C12 C13 1.396(3)
C13 H13 0.9500
C13 C14 1.387(4)
C14 C15 1.501(4)
C14 C16 1.400(4)
C15 H15A 0.9800
C15 H15B 0.9800
C15 H15C 0.9800
C16 H16 0.9500
C16 C17 1.375(4)
C17 H17 0.9500
C18 H18 0.9500
C18 C19 1.469(3)
C19 C20 1.397(4)
C19 C24 1.401(4)
C20 H20 0.9500
C20 C21 1.392(4)
C21 H21 0.9500
C21 C22 1.380(4)
C22 H22 0.9500
C22 C23 1.385(4)
C23 H23 0.9500
C23 C24 1.396(4)
C24 H24 0.9500

loop_
_geom_hbond_atom_site_label_D
_geom_hbond_atom_site_label_H
_geom_hbond_atom_site_label_A
_geom_hbond_distance_DH
_geom_hbond_distance_HA
_geom_hbond_distance_DA
_geom_hbond_angle_DHA
_geom_hbond_site_symmetry_A
_geom_hbond_publ_flag
O2 H2 O6 0.84(2) 1.95(2) 2.795(3) 175(4) 3_656 yes

loop_
_exptl_oxdiff_crystal_face_indexfrac_h
_exptl_oxdiff_crystal_face_indexfrac_k
_exptl_oxdiff_crystal_face_indexfrac_l
_exptl_oxdiff_crystal_face_x
_exptl_oxdiff_crystal_face_y
_exptl_oxdiff_crystal_face_z
0.0031 -0.0270 -11.0046 0.8634 -0.4590 0.0270
3.0085 -5.9970 0.0091 0.0431 0.0164 -0.9990
0.9984 -0.9722 11.0053 -0.8876 0.4000 -0.2349
-6.0043 1.9976 1.0058 0.2207 0.6533 0.7448
6.0017 0.0021 -1.0105 -0.2978 -0.7821 -0.4947
1.9930 5.9983 -1.0179 -0.2781 -0.6751 0.5872
-4.9962 -4.0008 1.0182 0.3892 0.9165 -0.0885
-2.9932 -5.9991 1.0196 0.3409 0.7985 -0.5043
4.0000 -0.9772 7.9990 -0.8403 -0.0954 -0.4761
3.9951 3.0198 6.9892 -0.9159 -0.3948 0.0266
-0.0099 7.0065 2.9848 -0.5052 -0.3258 0.8682
-3.9974 -3.9878 6.0187 -0.0660 1.0017 -0.1836
-3.0045 1.0197 9.0065 -0.5568 0.6813 0.3516
-2.0123 5.1424 6.4863 -0.5816 0.1877 0.7915
-5.0054 -3.9901 4.0031 0.1554 1.0417 -0.0947
-5.9986 1.0133 4.0035 0.0236 0.8415 0.6130
6.0022 -0.0101 1.9932 -0.5328 -0.6558 -0.5046
2.0097 5.9991 1.9964 -0.5155 -0.5511 0.5775
